data_7133726
loop_
_publ_author_name
'He, Jiang'
'Wang, Songmeng'
'Song, Xiu-Fang'
'Chang, Xiaoyong'
'Zou, Chao'
'Lu, Wei'
'Li, Kai'

_publ_section_title
;
 Tetradentate carbene-anilido boron complexes: highly fluorescent dyes
 with larger Stokes shifts than BODIPY analogues.
;
_journal_issue 81
_journal_name_full 'Chemical communications (Cambridge, England)'
_journal_page_first 11524
_journal_page_last 11527
_journal_paper_doi 10.1039/d4cc03944k
_journal_volume 60
_journal_year 2024
_chemical_formula_moiety 'C12 H10 B F2 N3'
_chemical_formula_sum 'C12 H10 B F2 N3'
_chemical_formula_weight 245.04
_space_group_crystal_system monoclinic
_space_group_IT_number 14
_space_group_name_Hall '-P 2ybc'
_space_group_name_H-M_alt 'P 1 21/c 1'
_atom_sites_solution_hydrogens geom
_atom_sites_solution_primary dual
_audit_creation_date 2024-07-24
_audit_creation_method
;
Olex2 1.5
(compiled 2024.02.16 svn.r378c4104 for OlexSys, GUI svn.r6928)
;
_audit_update_record
;
2024-07-24 deposited with the CCDC.	2024-09-13 downloaded from the CCDC.
;
_cell_angle_alpha 90
_cell_angle_beta 108.873(4)
_cell_angle_gamma 90
_cell_formula_units_Z 4
_cell_length_a 7.7848(5)
_cell_length_b 18.2595(10)
_cell_length_c 7.9179(5)
_cell_measurement_reflns_used 1205
_cell_measurement_temperature 100.0(2)
_cell_measurement_theta_max 57.69
_cell_measurement_theta_min 5.63
_cell_volume 1064.99(12)
_computing_cell_refinement 'SAINT V8.40B (?, 2016)'
_computing_data_collection 'Apex3 (Bruker 2018)'
_computing_data_reduction 'SAINT V8.40B (?, 2016)'
_computing_molecular_graphics 'Olex2 1.5 (Dolomanov et al., 2009)'
_computing_publication_material 'Olex2 1.5 (Dolomanov et al., 2009)'
_computing_structure_refinement 'SHELXL 2019/2 (Sheldrick, 2015)'
_computing_structure_solution 'ShelXT 2014'
_diffrn_ambient_temperature 100.0(2)
_diffrn_detector 'Bruker PHOTON III area detector'
_diffrn_detector_area_resol_mean 7.9
_diffrn_detector_type 'CMOS area detector'
_diffrn_measured_fraction_theta_full 0.991
_diffrn_measured_fraction_theta_max 0.985
_diffrn_measurement_device 'three-circle diffractometer'
_diffrn_measurement_device_type 'Bruker D8 VENTURE'
_diffrn_measurement_method '\w and \f scans'
_diffrn_radiation_monochromator 'mirror optics'
_diffrn_radiation_probe x-ray
_diffrn_radiation_type GaK\a
_diffrn_radiation_wavelength 1.34138
_diffrn_reflns_av_R_equivalents 0.0634
_diffrn_reflns_av_unetI/netI 0.0465
_diffrn_reflns_Laue_measured_fraction_full 0.991
_diffrn_reflns_Laue_measured_fraction_max 0.985
_diffrn_reflns_limit_h_max 9
_diffrn_reflns_limit_h_min -9
_diffrn_reflns_limit_k_max 22
_diffrn_reflns_limit_k_min -22
_diffrn_reflns_limit_l_max 9
_diffrn_reflns_limit_l_min -9
_diffrn_reflns_number 11825
_diffrn_reflns_point_group_measured_fraction_full 0.991
_diffrn_reflns_point_group_measured_fraction_max 0.985
_diffrn_reflns_theta_full 53.594
_diffrn_reflns_theta_max 57.116
_diffrn_reflns_theta_min 4.213
_diffrn_source 'microfocus Metaljet'
_diffrn_source_current 3.57
_diffrn_source_power 0.24947159999999996
_diffrn_source_type 'Incoatec Metaljet'
_diffrn_source_voltage 69.88
_diffrn_standards_number 0
_exptl_absorpt_coefficient_mu 0.632
_exptl_absorpt_correction_T_max 0.7462
_exptl_absorpt_correction_T_min 0.6444
_exptl_absorpt_correction_type multi-scan
_exptl_absorpt_process_details
;
SADABS-2016/2 (Bruker,2016/2) was used for absorption correction.
wR2(int) was 0.1131 before and 0.0823 after correction.
The Ratio of minimum to maximum transmission is 0.8636.
The \l/2 correction factor is Not present.
;
_exptl_crystal_colour colourless
_exptl_crystal_colour_primary colourless
_exptl_crystal_density_diffrn 1.528
_exptl_crystal_description block
_exptl_crystal_F_000 504
_exptl_crystal_size_max 0.25
_exptl_crystal_size_mid 0.22
_exptl_crystal_size_min 0.19
_refine_diff_density_max 0.348
_refine_diff_density_min -0.307
_refine_diff_density_rms 0.066
_refine_ls_extinction_coef 0.0095(16)
_refine_ls_extinction_expression Fc^*^=kFc[1+0.001xFc^2^\l^3^/sin(2\q)]^-1/4^
_refine_ls_extinction_method 'SHELXL-2019/2 (Sheldrick 2019)'
_refine_ls_goodness_of_fit_ref 1.061
_refine_ls_hydrogen_treatment constr
_refine_ls_matrix_type full
_refine_ls_number_parameters 165
_refine_ls_number_reflns 2154
_refine_ls_number_restraints 0
_refine_ls_restrained_S_all 1.061
_refine_ls_R_factor_all 0.0452
_refine_ls_R_factor_gt 0.0431
_refine_ls_shift/su_max 0.003
_refine_ls_shift/su_mean 0.000
_refine_ls_structure_factor_coef Fsqd
_refine_ls_weighting_details 'w=1/[\s^2^(Fo^2^)+(0.0556P)^2^+0.6059P] where P=(Fo^2^+2Fc^2^)/3'
_refine_ls_weighting_scheme calc
_refine_ls_wR_factor_gt 0.1129
_refine_ls_wR_factor_ref 0.1143
_reflns_Friedel_coverage 0.000
_reflns_number_gt 2040
_reflns_number_total 2154
_reflns_threshold_expression 'I > 2\s(I)'
_cod_data_source_file d4cc03944k2.cif
_cod_data_source_block cxy5307_0m
_cod_depositor_comments 'Adding full bibliography for 7133725--7133728.cif.'
_cod_original_cell_volume 1064.99(11)
_cod_database_code 7133726
_shelx_shelxl_version_number 2019/2
_shelx_space_group_comment
;
The symmetry employed for this shelxl refinement is uniquely defined
by the following loop, which should always be used as a source of
symmetry information in preference to the above space-group names.
They are only intended as comments.
;
_shelx_estimated_absorpt_t_max 0.889
_shelx_estimated_absorpt_t_min 0.858
_olex2_refinement_description
;
1. Fixed Uiso
 At 1.2 times of:
  All C(H) groups
 At 1.5 times of:
  All C(H,H,H) groups
2.a Aromatic/amide H refined with riding coordinates:
 C4(H4), C5(H5), C6(H6), C8(H8), C9(H9), C12(H12), C13(H13)
2.b Idealised Me refined as rotating group:
 C1(H1A,H1B,H1C)
;
_olex2_submission_special_instructions 'No special instructions were received'

loop_
_space_group_symop_operation_xyz
'x, y, z'
'-x, y+1/2, -z+1/2'
'-x, -y, -z'
'x, -y-1/2, z-1/2'

loop_
_atom_site_label
_atom_site_type_symbol
_atom_site_fract_x
_atom_site_fract_y
_atom_site_fract_z
_atom_site_U_iso_or_equiv
_atom_site_adp_type
_atom_site_occupancy
_atom_site_site_symmetry_order
_atom_site_calc_flag
_atom_site_refinement_flags_posn
_atom_site_refinement_flags_adp
_atom_site_refinement_flags_occupancy
_atom_site_disorder_assembly
_atom_site_disorder_group
F1 F 0.16574(11) 0.59812(5) 0.07506(11) 0.0212(2) Uani 1 1 d . . . . .
F2 F 0.13022(11) 0.53606(4) 0.31068(11) 0.0203(2) Uani 1 1 d . . . . .
N1 N 0.41685(16) 0.45425(6) 0.16824(15) 0.0168(3) Uani 1 1 d . . . . .
N2 N 0.60342(15) 0.53675(6) 0.31470(15) 0.0144(3) Uani 1 1 d . . . . .
N3 N 0.34440(15) 0.63655(6) 0.37242(15) 0.0156(3) Uani 1 1 d . . . . .
C1 C 0.2486(2) 0.41489(8) 0.0756(2) 0.0221(3) Uani 1 1 d . . . . .
H1A H 0.153370 0.429836 0.124493 0.033 Uiso 1 1 calc R U . . .
H1B H 0.269400 0.362058 0.092346 0.033 Uiso 1 1 calc R U . . .
H1C H 0.210654 0.426447 -0.052095 0.033 Uiso 1 1 calc R U . . .
C2 C 0.42433(18) 0.51966(8) 0.24626(17) 0.0151(3) Uani 1 1 d . . . . .
C3 C 0.66328(18) 0.60201(7) 0.41517(17) 0.0146(3) Uani 1 1 d . . . . .
C4 C 0.84306(19) 0.62216(8) 0.49135(18) 0.0172(3) Uani 1 1 d . . . . .
H4 H 0.936974 0.592902 0.474216 0.021 Uiso 1 1 calc R U . . .
C5 C 0.88551(19) 0.68653(8) 0.59467(18) 0.0193(3) Uani 1 1 d . . . . .
H5 H 1.009318 0.699867 0.647578 0.023 Uiso 1 1 calc R U . . .
C6 C 0.7524(2) 0.73104(8) 0.62160(19) 0.0191(3) Uani 1 1 d . . . . .
H6 H 0.784534 0.773913 0.692863 0.023 Uiso 1 1 calc R U . . .
C8 C 0.26704(19) 0.69531(8) 0.43133(18) 0.0188(3) Uani 1 1 d . . . . .
H8 H 0.140053 0.702595 0.403422 0.023 Uiso 1 1 calc R U . . .
C9 C 0.3966(2) 0.74151(8) 0.53474(19) 0.0195(3) Uani 1 1 d . . . . .
H9 H 0.376226 0.785037 0.591204 0.023 Uiso 1 1 calc R U . . .
C10 C 0.56937(19) 0.71169(7) 0.54177(18) 0.0170(3) Uani 1 1 d . . . . .
C11 C 0.52867(18) 0.64690(7) 0.43919(17) 0.0149(3) Uani 1 1 d . . . . .
C12 C 0.5897(2) 0.42987(8) 0.18565(18) 0.0184(3) Uani 1 1 d . . . . .
H12 H 0.620186 0.385018 0.141535 0.022 Uiso 1 1 calc R U . . .
C13 C 0.70736(19) 0.48145(8) 0.27679(18) 0.0172(3) Uani 1 1 d . . . . .
H13 H 0.835920 0.480146 0.308682 0.021 Uiso 1 1 calc R U . . .
B1 B 0.2557(2) 0.57333(8) 0.2486(2) 0.0163(3) Uani 1 1 d . . . . .

loop_
_atom_site_aniso_label
_atom_site_aniso_U_11
_atom_site_aniso_U_22
_atom_site_aniso_U_33
_atom_site_aniso_U_23
_atom_site_aniso_U_13
_atom_site_aniso_U_12
F1 0.0186(4) 0.0251(5) 0.0171(4) 0.0030(3) 0.0021(3) 0.0011(3)
F2 0.0178(4) 0.0205(5) 0.0249(5) 0.0006(3) 0.0103(3) -0.0029(3)
N1 0.0197(6) 0.0155(6) 0.0151(6) -0.0001(4) 0.0054(5) -0.0009(4)
N2 0.0142(5) 0.0151(6) 0.0139(5) 0.0008(4) 0.0047(4) 0.0011(4)
N3 0.0144(6) 0.0161(6) 0.0171(6) 0.0015(4) 0.0059(4) 0.0017(4)
C1 0.0240(7) 0.0203(7) 0.0208(7) -0.0028(5) 0.0056(6) -0.0073(6)
C2 0.0165(7) 0.0158(7) 0.0130(6) 0.0013(5) 0.0048(5) -0.0015(5)
C3 0.0172(7) 0.0137(6) 0.0124(6) 0.0011(5) 0.0043(5) 0.0001(5)
C4 0.0163(7) 0.0193(7) 0.0158(6) 0.0026(5) 0.0052(5) 0.0010(5)
C5 0.0180(7) 0.0214(7) 0.0166(6) 0.0014(5) 0.0029(5) -0.0046(5)
C6 0.0244(7) 0.0167(7) 0.0153(6) -0.0010(5) 0.0050(5) -0.0038(5)
C8 0.0202(7) 0.0183(7) 0.0204(7) 0.0031(5) 0.0102(6) 0.0048(5)
C9 0.0256(7) 0.0161(7) 0.0193(7) -0.0004(5) 0.0107(6) 0.0027(5)
C10 0.0221(7) 0.0147(7) 0.0148(6) 0.0014(5) 0.0071(5) 0.0004(5)
C11 0.0155(6) 0.0159(7) 0.0133(6) 0.0018(5) 0.0047(5) -0.0003(5)
C12 0.0233(7) 0.0166(7) 0.0168(6) 0.0011(5) 0.0084(5) 0.0040(5)
C13 0.0194(7) 0.0175(7) 0.0157(6) 0.0023(5) 0.0071(5) 0.0048(5)
B1 0.0142(7) 0.0176(7) 0.0167(7) 0.0011(6) 0.0044(6) 0.0004(6)

loop_
_atom_type_symbol
_atom_type_description
_atom_type_scat_dispersion_real
_atom_type_scat_dispersion_imag
_atom_type_scat_source
C C 0.0137 0.0067 'International Tables Vol C Tables 4.2.6.8 and 6.1.1.4'
H H 0.0000 0.0000 'International Tables Vol C Tables 4.2.6.8 and 6.1.1.4'
B B 0.0070 0.0029 'International Tables Vol C Tables 4.2.6.8 and 6.1.1.4'
F F 0.0583 0.0400 'International Tables Vol C Tables 4.2.6.8 and 6.1.1.4'
N N 0.0241 0.0134 'International Tables Vol C Tables 4.2.6.8 and 6.1.1.4'

loop_
_geom_angle_atom_site_label_1
_geom_angle_atom_site_label_2
_geom_angle_atom_site_label_3
_geom_angle
_geom_angle_site_symmetry_1
_geom_angle_site_symmetry_3
_geom_angle_publ_flag
C2 N1 C1 124.58(12) . . ?
C2 N1 C12 110.26(12) . . ?
C12 N1 C1 125.16(12) . . ?
C2 N2 C3 121.52(12) . . ?
C2 N2 C13 109.99(11) . . ?
C13 N2 C3 128.44(12) . . ?
C8 N3 B1 130.33(12) . . ?
C11 N3 C8 106.15(11) . . ?
C11 N3 B1 123.41(11) . . ?
N1 C1 H1A 109.5 . . ?
N1 C1 H1B 109.5 . . ?
N1 C1 H1C 109.5 . . ?
H1A C1 H1B 109.5 . . ?
H1A C1 H1C 109.5 . . ?
H1B C1 H1C 109.5 . . ?
N1 C2 N2 105.97(12) . . ?
N1 C2 B1 128.49(12) . . ?
N2 C2 B1 125.37(12) . . ?
C4 C3 N2 124.62(12) . . ?
C4 C3 C11 118.99(13) . . ?
C11 C3 N2 116.38(12) . . ?
C3 C4 H4 120.3 . . ?
C3 C4 C5 119.31(13) . . ?
C5 C4 H4 120.3 . . ?
C4 C5 H5 118.9 . . ?
C6 C5 C4 122.12(13) . . ?
C6 C5 H5 118.9 . . ?
C5 C6 H6 120.6 . . ?
C5 C6 C10 118.90(13) . . ?
C10 C6 H6 120.6 . . ?
N3 C8 H8 124.3 . . ?
C9 C8 N3 111.34(12) . . ?
C9 C8 H8 124.3 . . ?
C8 C9 H9 126.6 . . ?
C8 C9 C10 106.85(13) . . ?
C10 C9 H9 126.6 . . ?
C6 C10 C9 136.36(14) . . ?
C6 C10 C11 118.42(13) . . ?
C11 C10 C9 105.21(12) . . ?
N3 C11 C3 127.31(13) . . ?
N3 C11 C10 110.45(12) . . ?
C3 C11 C10 122.25(13) . . ?
N1 C12 H12 126.3 . . ?
C13 C12 N1 107.42(12) . . ?
C13 C12 H12 126.3 . . ?
N2 C13 H13 126.8 . . ?
C12 C13 N2 106.37(12) . . ?
C12 C13 H13 126.8 . . ?
F1 B1 F2 108.44(11) . . ?
F1 B1 N3 111.36(11) . . ?
F1 B1 C2 109.25(11) . . ?
F2 B1 N3 111.28(11) . . ?
F2 B1 C2 111.35(11) . . ?
N3 B1 C2 105.15(11) . . ?

loop_
_geom_bond_atom_site_label_1
_geom_bond_atom_site_label_2
_geom_bond_distance
_geom_bond_site_symmetry_2
_geom_bond_publ_flag
F1 B1 1.4005(17) . ?
F2 B1 1.4036(17) . ?
N1 C1 1.4657(18) . ?
N1 C2 1.3372(18) . ?
N1 C12 1.3816(18) . ?
N2 C2 1.3587(17) . ?
N2 C3 1.4249(17) . ?
N2 C13 1.3862(17) . ?
N3 C8 1.3832(18) . ?
N3 C11 1.3720(17) . ?
N3 B1 1.5272(19) . ?
C1 H1A 0.9800 . ?
C1 H1B 0.9800 . ?
C1 H1C 0.9800 . ?
C2 B1 1.643(2) . ?
C3 C4 1.3826(19) . ?
C3 C11 1.3911(19) . ?
C4 H4 0.9500 . ?
C4 C5 1.409(2) . ?
C5 H5 0.9500 . ?
C5 C6 1.386(2) . ?
C6 H6 0.9500 . ?
C6 C10 1.404(2) . ?
C8 H8 0.9500 . ?
C8 C9 1.366(2) . ?
C9 H9 0.9500 . ?
C9 C10 1.436(2) . ?
C10 C11 1.4117(19) . ?
C12 H12 0.9500 . ?
C12 C13 1.349(2) . ?
C13 H13 0.9500 . ?

loop_
_geom_torsion_atom_site_label_1
_geom_torsion_atom_site_label_2
_geom_torsion_atom_site_label_3
_geom_torsion_atom_site_label_4
_geom_torsion
_geom_torsion_site_symmetry_1
_geom_torsion_site_symmetry_2
_geom_torsion_site_symmetry_3
_geom_torsion_site_symmetry_4
_geom_torsion_publ_flag
N1 C2 B1 F1 -65.80(17) . . . . ?
N1 C2 B1 F2 53.95(18) . . . . ?
N1 C2 B1 N3 174.58(12) . . . . ?
N1 C12 C13 N2 0.33(15) . . . . ?
N2 C2 B1 F1 108.90(14) . . . . ?
N2 C2 B1 F2 -131.35(13) . . . . ?
N2 C2 B1 N3 -10.72(17) . . . . ?
N2 C3 C4 C5 -177.14(12) . . . . ?
N2 C3 C11 N3 -2.2(2) . . . . ?
N2 C3 C11 C10 177.47(11) . . . . ?
N3 C8 C9 C10 0.88(16) . . . . ?
C1 N1 C2 N2 -179.56(12) . . . . ?
C1 N1 C2 B1 -4.1(2) . . . . ?
C1 N1 C12 C13 179.21(12) . . . . ?
C2 N1 C12 C13 0.02(15) . . . . ?
C2 N2 C3 C4 178.76(12) . . . . ?
C2 N2 C3 C11 0.07(18) . . . . ?
C2 N2 C13 C12 -0.58(15) . . . . ?
C3 N2 C2 N1 -177.20(11) . . . . ?
C3 N2 C2 B1 7.12(19) . . . . ?
C3 N2 C13 C12 177.00(12) . . . . ?
C3 C4 C5 C6 -0.6(2) . . . . ?
C4 C3 C11 N3 179.07(12) . . . . ?
C4 C3 C11 C10 -1.3(2) . . . . ?
C4 C5 C6 C10 -0.7(2) . . . . ?
C5 C6 C10 C9 -179.45(15) . . . . ?
C5 C6 C10 C11 0.9(2) . . . . ?
C6 C10 C11 N3 179.76(12) . . . . ?
C6 C10 C11 C3 0.1(2) . . . . ?
C8 N3 C11 C3 -179.81(13) . . . . ?
C8 N3 C11 C10 0.51(15) . . . . ?
C8 N3 B1 F1 65.90(18) . . . . ?
C8 N3 B1 F2 -55.21(18) . . . . ?
C8 N3 B1 C2 -175.89(12) . . . . ?
C8 C9 C10 C6 179.78(16) . . . . ?
C8 C9 C10 C11 -0.53(15) . . . . ?
C9 C10 C11 N3 0.01(15) . . . . ?
C9 C10 C11 C3 -179.69(12) . . . . ?
C11 N3 C8 C9 -0.87(15) . . . . ?
C11 N3 B1 F1 -109.69(14) . . . . ?
C11 N3 B1 F2 129.20(13) . . . . ?
C11 N3 B1 C2 8.52(16) . . . . ?
C11 C3 C4 C5 1.5(2) . . . . ?
C12 N1 C2 N2 -0.37(15) . . . . ?
C12 N1 C2 B1 175.14(12) . . . . ?
C13 N2 C2 N1 0.58(14) . . . . ?
C13 N2 C2 B1 -175.11(12) . . . . ?
C13 N2 C3 C4 1.4(2) . . . . ?
C13 N2 C3 C11 -177.26(12) . . . . ?
B1 N3 C8 C9 -177.04(13) . . . . ?
B1 N3 C11 C3 -3.3(2) . . . . ?
B1 N3 C11 C10 177.01(11) . . . . ?
